data_2235355
loop_
_publ_author_name
'Ji, Jun'
'Yang, Yuan-Fa'
'Wen, Yi-Hang'

_publ_section_title
;
 <i>catena</i>-Poly[[[diaqua(1,10-phenanthroline)manganese]-\m-3-[3-(carboxylatomethoxy)phenyl]acrylato]
 monohydrate]
;
_journal_issue 7
_journal_name_full 'Acta Crystallographica Section E'
_journal_page_first m912
_journal_page_last m913
_journal_paper_doi 10.1107/S1600536812023896
_journal_volume 68
_journal_year 2012
_chemical_formula_iupac '[Mn (C11 H8 O5) (C12 H8 N2) (H2 O)2] , H2 O'
_chemical_formula_moiety 'C23 H20 Mn N2 O7, H2 O'
_chemical_formula_sum 'C23 H22 Mn N2 O8'
_chemical_formula_weight 509.37
_chemical_name_systematic
;
<i>catena</i>-Poly[[diaqua(1,10-phenanthroline)
manganese]-\m-3-[3-(carboxylatomethoxy)phenyl]acrylato] monohydrate
;
_space_group_IT_number 14
_symmetry_cell_setting monoclinic
_symmetry_space_group_name_Hall '-P 2ybc'
_symmetry_space_group_name_H-M 'P 1 21/c 1'
_atom_sites_solution_hydrogens geom
_atom_sites_solution_primary direct
_atom_sites_solution_secondary difmap
_audit_creation_method SHELXL-97
_cell_angle_alpha 90.00
_cell_angle_beta 93.712(2)
_cell_angle_gamma 90.000(2)
_cell_formula_units_Z 4
_cell_length_a 12.8455(4)
_cell_length_b 21.5944(7)
_cell_length_c 8.2681(3)
_cell_measurement_reflns_used 9963
_cell_measurement_temperature 293(2)
_cell_measurement_theta_max 26.50
_cell_measurement_theta_min 1.59
_cell_volume 2288.68(13)
_computing_cell_refinement 'SAINT (Bruker, 2006)'
_computing_data_collection 'APEX2 (Bruker, 2006)'
_computing_data_reduction 'SAINT (Bruker, 2006)'
_computing_molecular_graphics 'DIAMOND (Brandenburg, 1999)'
_computing_publication_material 'SHELXTL (Sheldrick, 2008)'
_computing_structure_refinement 'SHELXL97 (Sheldrick, 2008)'
_computing_structure_solution 'SHELXS97 (Sheldrick, 2008)'
_diffrn_ambient_temperature 296(2)
_diffrn_measured_fraction_theta_full 0.999
_diffrn_measured_fraction_theta_max 0.999
_diffrn_measurement_device_type 'Bruker APEXII CCD'
_diffrn_measurement_method '\w scans'
_diffrn_radiation_monochromator graphite
_diffrn_radiation_source 'fine-focus sealed tube'
_diffrn_radiation_type MoK\a
_diffrn_radiation_wavelength 0.71073
_diffrn_reflns_av_R_equivalents 0.0340
_diffrn_reflns_av_sigmaI/netI 0.0219
_diffrn_reflns_limit_h_max 16
_diffrn_reflns_limit_h_min -16
_diffrn_reflns_limit_k_max 26
_diffrn_reflns_limit_k_min -27
_diffrn_reflns_limit_l_max 10
_diffrn_reflns_limit_l_min -10
_diffrn_reflns_number 32833
_diffrn_reflns_theta_full 26.50
_diffrn_reflns_theta_max 26.50
_diffrn_reflns_theta_min 1.59
_diffrn_standards_number 0
_exptl_absorpt_coefficient_mu 0.629
_exptl_absorpt_correction_T_max .96
_exptl_absorpt_correction_T_min .79
_exptl_absorpt_correction_type multi-scan
_exptl_absorpt_process_details '(SADABS; Sheldrick, 1996)'
_exptl_crystal_colour yellow
_exptl_crystal_density_diffrn 1.478
_exptl_crystal_density_method 'not measured'
_exptl_crystal_description plate
_exptl_crystal_F_000 1052
_exptl_crystal_size_max .52
_exptl_crystal_size_mid .32
_exptl_crystal_size_min .06
_refine_diff_density_max 0.493
_refine_diff_density_min -0.357
_refine_ls_extinction_method none
_refine_ls_goodness_of_fit_ref 1.059
_refine_ls_hydrogen_treatment mixed
_refine_ls_matrix_type full
_refine_ls_number_parameters 314
_refine_ls_number_reflns 4749
_refine_ls_number_restraints 6
_refine_ls_restrained_S_all 1.059
_refine_ls_R_factor_gt 0.0404
_refine_ls_shift/su_max 0.000
_refine_ls_shift/su_mean 0.000
_refine_ls_structure_factor_coef Fsqd
_refine_ls_weighting_details 'calc w=1/[\s^2^(Fo^2^)+(0.0567P)^2^+0.8384P] where P=(Fo^2^+2Fc^2^)/3'
_refine_ls_weighting_scheme calc
_refine_ls_wR_factor_gt 0.1061
_refine_ls_wR_factor_ref 0.1162
_reflns_number_gt 3716
_reflns_number_total 4749
_reflns_threshold_expression I>2\s(I)
_cod_data_source_file bq2356.cif
_cod_data_source_block I
_cod_original_sg_symbol_H-M 'P 21/c'
_cod_database_code 2235355

loop_
_symmetry_equiv_pos_as_xyz
'x, y, z'
'-x, y+1/2, -z+1/2'
'-x, -y, -z'
'x, -y-1/2, z-1/2'

loop_
_atom_site_type_symbol
_atom_site_label
_atom_site_fract_x
_atom_site_fract_y
_atom_site_fract_z
_atom_site_U_iso_or_equiv
_atom_site_adp_type
_atom_site_calc_flag
_atom_site_refinement_flags
_atom_site_occupancy
_atom_site_symmetry_multiplicity
C C1 0.30225(18) 0.17206(10) 0.3731(3) 0.0475(5) Uani d . 1 1
C C2 0.29999(18) 0.23603(10) 0.3655(3) 0.0476(5) Uani d . 1 1
H H2 0.3516 0.2588 0.4226 0.057 Uiso calc R 1 1
C C3 0.22127(18) 0.26696(10) 0.2732(3) 0.0483(5) Uani d . 1 1
C C4 0.1448(2) 0.23178(13) 0.1905(3) 0.0602(6) Uani d . 1 1
H H4 0.0917 0.2513 0.1278 0.072 Uiso calc R 1 1
C C5 0.1469(2) 0.16794(13) 0.2007(4) 0.0679(7) Uani d . 1 1
H H5 0.0942 0.1450 0.1465 0.081 Uiso calc R 1 1
C C6 0.2257(2) 0.13783(11) 0.2896(3) 0.0598(6) Uani d . 1 1
H H6 0.2274 0.0948 0.2933 0.072 Uiso calc R 1 1
C C7 0.3846(2) 0.08228(10) 0.4912(3) 0.0551(6) Uani d . 1 1
H H7A 0.3142 0.0692 0.5105 0.066 Uiso calc R 1 1
H H7B 0.4282 0.0733 0.5885 0.066 Uiso calc R 1 1
C C8 0.42315(18) 0.04390(11) 0.3518(3) 0.0481(5) Uani d . 1 1
C C9 0.21649(18) 0.33439(11) 0.2639(3) 0.0510(5) Uani d . 1 1
H H9 0.1681 0.3509 0.1872 0.061 Uiso calc R 1 1
C C10 0.27286(19) 0.37450(11) 0.3519(3) 0.0532(6) Uani d . 1 1
H H10 0.3202 0.3598 0.4327 0.064 Uiso calc R 1 1
C C11 0.2635(2) 0.44275(11) 0.3265(3) 0.0532(6) Uani d . 1 1
C C12 0.8386(2) 0.06615(14) -0.0461(4) 0.0743(8) Uani d . 1 1
H H12 0.8277 0.0236 -0.0436 0.089 Uiso calc R 1 1
C C13 0.9260(3) 0.08874(17) -0.1225(4) 0.0839(9) Uani d . 1 1
H H13 0.9721 0.0617 -0.1683 0.101 Uiso calc R 1 1
C C14 0.9410(2) 0.15085(16) -0.1275(4) 0.0753(8) Uani d . 1 1
H H14 0.9983 0.1667 -0.1771 0.090 Uiso calc R 1 1
C C15 0.87155(19) 0.19118(13) -0.0591(3) 0.0584(6) Uani d . 1 1
C C16 0.78703(17) 0.16457(11) 0.0156(3) 0.0488(5) Uani d . 1 1
C C17 0.8803(2) 0.25730(14) -0.0638(3) 0.0672(7) Uani d . 1 1
H H17 0.9364 0.2750 -0.1124 0.081 Uiso calc R 1 1
C C18 0.8103(2) 0.29410(13) -0.0002(3) 0.0664(7) Uani d . 1 1
H H18 0.8184 0.3368 -0.0056 0.080 Uiso calc R 1 1
C C19 0.72305(19) 0.26889(11) 0.0762(3) 0.0531(6) Uani d . 1 1
C C20 0.71149(17) 0.20406(10) 0.0847(3) 0.0452(5) Uani d . 1 1
C C21 0.6466(2) 0.30519(11) 0.1432(3) 0.0627(7) Uani d . 1 1
H H21 0.6516 0.3481 0.1407 0.075 Uiso calc R 1 1
C C22 0.5655(2) 0.27787(12) 0.2118(3) 0.0638(7) Uani d . 1 1
H H22 0.5141 0.3018 0.2556 0.077 Uiso calc R 1 1
C C23 0.5599(2) 0.21306(11) 0.2158(3) 0.0545(6) Uani d . 1 1
H H23 0.5042 0.1947 0.2639 0.065 Uiso calc R 1 1
Mn Mn1 0.62539(3) 0.071726(15) 0.14801(4) 0.04754(13) Uani d . 1 1
N N1 0.77147(16) 0.10253(9) 0.0220(2) 0.0554(5) Uani d . 1 1
N N2 0.63039(14) 0.17695(8) 0.1542(2) 0.0465(4) Uani d . 1 1
O O1 0.38426(13) 0.14746(7) 0.46548(19) 0.0546(4) Uani d . 1 1
O O2 0.48009(14) 0.06992(8) 0.2560(2) 0.0619(5) Uani d . 1 1
O O3 0.39735(14) -0.01191(7) 0.34978(19) 0.0587(4) Uani d . 1 1
O O4 0.18729(16) 0.46409(9) 0.2449(3) 0.0775(6) Uani d . 1 1
O O5 0.33793(14) 0.47531(7) 0.3879(2) 0.0547(4) Uani d . 1 1
O O1W 0.70675(16) 0.06432(8) 0.3947(2) 0.0615(5) Uani d D 1 1
H H1WA 0.674(2) 0.0477(14) 0.467(3) 0.092 Uiso d D 1 1
H H1WB 0.7569(19) 0.0409(14) 0.374(4) 0.092 Uiso d D 1 1
O O2W 0.53707(14) 0.07366(7) -0.0852(2) 0.0524(4) Uani d D 1 1
H H2WA 0.4737(14) 0.0643(13) -0.080(4) 0.079 Uiso d D 1 1
H H2WB 0.559(2) 0.0562(13) -0.165(3) 0.079 Uiso d D 1 1
O O3W 0.0161(11) 0.5474(5) 0.0875(16) 0.494(7) Uiso d . 1 1

loop_
_atom_site_aniso_label
_atom_site_aniso_U_11
_atom_site_aniso_U_22
_atom_site_aniso_U_33
_atom_site_aniso_U_12
_atom_site_aniso_U_13
_atom_site_aniso_U_23
C1 0.0543(13) 0.0511(12) 0.0388(12) 0.0027(10) 0.0148(10) -0.0019(9)
C2 0.0522(12) 0.0478(12) 0.0440(12) -0.0016(10) 0.0121(10) -0.0025(9)
C3 0.0541(13) 0.0526(12) 0.0399(12) -0.0012(10) 0.0161(10) 0.0002(9)
C4 0.0590(15) 0.0682(16) 0.0530(15) 0.0047(12) 0.0017(12) -0.0013(12)
C5 0.0645(16) 0.0671(16) 0.0714(18) -0.0061(13) -0.0019(14) -0.0165(14)
C6 0.0670(16) 0.0503(13) 0.0625(16) -0.0018(11) 0.0075(13) -0.0069(11)
C7 0.0758(16) 0.0466(12) 0.0440(13) 0.0073(11) 0.0115(11) 0.0021(10)
C8 0.0537(13) 0.0518(13) 0.0393(12) 0.0036(10) 0.0070(10) 0.0041(10)
C9 0.0521(13) 0.0529(13) 0.0496(13) 0.0042(10) 0.0146(10) 0.0077(10)
C10 0.0610(14) 0.0496(12) 0.0502(14) 0.0030(11) 0.0132(11) 0.0078(10)
C11 0.0592(14) 0.0512(13) 0.0509(14) 0.0067(11) 0.0157(11) 0.0056(11)
C12 0.0819(19) 0.0678(17) 0.076(2) 0.0031(14) 0.0293(16) 0.0045(14)
C13 0.078(2) 0.098(2) 0.080(2) 0.0136(18) 0.0354(17) 0.0091(18)
C14 0.0615(17) 0.094(2) 0.0725(19) -0.0057(15) 0.0185(14) 0.0217(16)
C15 0.0479(13) 0.0779(17) 0.0488(14) -0.0080(12) -0.0006(11) 0.0162(12)
C16 0.0492(12) 0.0584(13) 0.0380(12) -0.0090(10) -0.0028(10) 0.0082(10)
C17 0.0588(15) 0.0775(18) 0.0646(17) -0.0234(14) -0.0025(13) 0.0241(14)
C18 0.0718(17) 0.0603(15) 0.0657(17) -0.0182(14) -0.0071(14) 0.0180(13)
C19 0.0627(14) 0.0505(12) 0.0443(13) -0.0125(11) -0.0107(11) 0.0095(10)
C20 0.0491(12) 0.0507(12) 0.0348(11) -0.0075(10) -0.0055(9) 0.0061(9)
C21 0.0886(19) 0.0417(12) 0.0569(16) -0.0027(12) -0.0032(14) 0.0038(11)
C22 0.0814(18) 0.0524(14) 0.0577(16) 0.0066(13) 0.0061(14) 0.0009(12)
C23 0.0629(15) 0.0512(13) 0.0504(14) -0.0013(11) 0.0104(11) -0.0004(10)
Mn1 0.0605(2) 0.0416(2) 0.0417(2) -0.00718(15) 0.01285(15) -0.00287(14)
N1 0.0597(12) 0.0562(12) 0.0518(12) -0.0008(9) 0.0161(9) 0.0028(9)
N2 0.0546(11) 0.0461(10) 0.0387(10) -0.0064(8) 0.0030(8) 0.0005(8)
O1 0.0657(10) 0.0470(8) 0.0511(9) 0.0031(7) 0.0034(8) -0.0002(7)
O2 0.0706(11) 0.0645(11) 0.0533(10) -0.0061(8) 0.0242(9) 0.0011(8)
O3 0.0816(12) 0.0501(9) 0.0460(9) -0.0035(8) 0.0173(8) -0.0021(7)
O4 0.0698(12) 0.0597(11) 0.1015(16) 0.0120(9) -0.0055(11) 0.0033(11)
O5 0.0661(10) 0.0442(8) 0.0543(10) 0.0009(8) 0.0075(8) 0.0054(7)
O1W 0.0820(13) 0.0525(10) 0.0502(10) -0.0099(8) 0.0055(9) -0.0012(8)
O2W 0.0640(10) 0.0531(9) 0.0410(9) -0.0064(8) 0.0106(8) -0.0053(7)

loop_
_atom_type_symbol
_atom_type_description
_atom_type_scat_dispersion_real
_atom_type_scat_dispersion_imag
_atom_type_scat_source
C C 0.0033 0.0016 'International Tables Vol C Tables 4.2.6.8 and 6.1.1.4'
H H 0.0000 0.0000 'International Tables Vol C Tables 4.2.6.8 and 6.1.1.4'
Mn Mn 0.3368 0.7283 'International Tables Vol C Tables 4.2.6.8 and 6.1.1.4'
N N 0.0061 0.0033 'International Tables Vol C Tables 4.2.6.8 and 6.1.1.4'
O O 0.0106 0.0060 'International Tables Vol C Tables 4.2.6.8 and 6.1.1.4'

loop_
_geom_angle_atom_site_label_1
_geom_angle_atom_site_label_2
_geom_angle_atom_site_label_3
_geom_angle_site_symmetry_1
_geom_angle_site_symmetry_3
_geom_angle
O1 C1 C6 . . 124.7(2)
O1 C1 C2 . . 115.3(2)
C6 C1 C2 . . 120.0(2)
C1 C2 C3 . . 121.0(2)
C1 C2 H2 . . 119.5
C3 C2 H2 . . 119.5
C4 C3 C2 . . 118.2(2)
C4 C3 C9 . . 119.7(2)
C2 C3 C9 . . 122.1(2)
C5 C4 C3 . . 120.4(2)
C5 C4 H4 . . 119.8
C3 C4 H4 . . 119.8
C6 C5 C4 . . 121.0(2)
C6 C5 H5 . . 119.5
C4 C5 H5 . . 119.5
C5 C6 C1 . . 119.4(2)
C5 C6 H6 . . 120.3
C1 C6 H6 . . 120.3
O1 C7 C8 . . 114.93(19)
O1 C7 H7A . . 108.5
C8 C7 H7A . . 108.5
O1 C7 H7B . . 108.5
C8 C7 H7B . . 108.5
H7A C7 H7B . . 107.5
O2 C8 O3 . . 126.3(2)
O2 C8 C7 . . 117.9(2)
O3 C8 C7 . . 115.8(2)
C10 C9 C3 . . 127.4(2)
C10 C9 H9 . . 116.3
C3 C9 H9 . . 116.3
C9 C10 C11 . . 122.4(2)
C9 C10 H10 . . 118.8
C11 C10 H10 . . 118.8
O4 C11 O5 . . 124.1(2)
O4 C11 C10 . . 119.8(2)
O5 C11 C10 . . 116.1(2)
N1 C12 C13 . . 123.1(3)
N1 C12 H12 . . 118.4
C13 C12 H12 . . 118.4
C14 C13 C12 . . 118.4(3)
C14 C13 H13 . . 120.8
C12 C13 H13 . . 120.8
C13 C14 C15 . . 120.6(3)
C13 C14 H14 . . 119.7
C15 C14 H14 . . 119.7
C14 C15 C16 . . 117.1(3)
C14 C15 C17 . . 124.0(2)
C16 C15 C17 . . 118.9(3)
N1 C16 C15 . . 122.7(2)
N1 C16 C20 . . 117.7(2)
C15 C16 C20 . . 119.5(2)
C18 C17 C15 . . 121.8(2)
C18 C17 H17 . . 119.1
C15 C17 H17 . . 119.1
C17 C18 C19 . . 121.0(2)
C17 C18 H18 . . 119.5
C19 C18 H18 . . 119.5
C21 C19 C20 . . 117.3(2)
C21 C19 C18 . . 123.5(2)
C20 C19 C18 . . 119.2(2)
N2 C20 C19 . . 122.4(2)
N2 C20 C16 . . 118.01(19)
C19 C20 C16 . . 119.5(2)
C22 C21 C19 . . 120.1(2)
C22 C21 H21 . . 120.0
C19 C21 H21 . . 120.0
C21 C22 C23 . . 119.1(3)
C21 C22 H22 . . 120.4
C23 C22 H22 . . 120.4
N2 C23 C22 . . 122.9(2)
N2 C23 H23 . . 118.6
C22 C23 H23 . . 118.6
O2 Mn1 O5 . 2_645 104.24(7)
O2 Mn1 O2W . . 87.18(7)
O5 Mn1 O2W 2_645 . 90.14(6)
O2 Mn1 O1W . . 89.24(7)
O5 Mn1 O1W 2_645 . 87.90(6)
O2W Mn1 O1W . . 175.37(7)
O2 Mn1 N2 . . 91.90(7)
O5 Mn1 N2 2_645 . 163.86(7)
O2W Mn1 N2 . . 90.76(6)
O1W Mn1 N2 . . 92.29(6)
O2 Mn1 N1 . . 163.93(7)
O5 Mn1 N1 2_645 . 91.42(7)
O2W Mn1 N1 . . 89.25(7)
O1W Mn1 N1 . . 94.99(7)
N2 Mn1 N1 . . 72.48(7)
C12 N1 C16 . . 118.0(2)
C12 N1 Mn1 . . 126.53(18)
C16 N1 Mn1 . . 115.43(15)
C23 N2 C20 . . 118.3(2)
C23 N2 Mn1 . . 125.40(16)
C20 N2 Mn1 . . 116.33(15)
C1 O1 C7 . . 117.52(19)
C8 O2 Mn1 . . 147.61(17)
C11 O5 Mn1 . 2_655 130.24(15)
Mn1 O1W H1WA . . 117(2)
Mn1 O1W H1WB . . 100(2)
H1WA O1W H1WB . . 108(2)
Mn1 O2W H2WA . . 114(2)
Mn1 O2W H2WB . . 121(2)
H2WA O2W H2WB . . 108(2)

loop_
_geom_bond_atom_site_label_1
_geom_bond_atom_site_label_2
_geom_bond_site_symmetry_2
_geom_bond_distance
C1 O1 . 1.368(3)
C1 C6 . 1.379(3)
C1 C2 . 1.383(3)
C2 C3 . 1.397(3)
C2 H2 . 0.9300
C3 C4 . 1.386(3)
C3 C9 . 1.459(3)
C4 C5 . 1.381(4)
C4 H4 . 0.9300
C5 C6 . 1.375(4)
C5 H5 . 0.9300
C6 H6 . 0.9300
C7 O1 . 1.423(3)
C7 C8 . 1.528(3)
C7 H7A . 0.9700
C7 H7B . 0.9700
C8 O2 . 1.247(3)
C8 O3 . 1.250(3)
C9 C10 . 1.317(3)
C9 H9 . 0.9300
C10 C11 . 1.493(3)
C10 H10 . 0.9300
C11 O4 . 1.241(3)
C11 O5 . 1.267(3)
C12 N1 . 1.319(3)
C12 C13 . 1.410(4)
C12 H12 . 0.9300
C13 C14 . 1.356(4)
C13 H13 . 0.9300
C14 C15 . 1.393(4)
C14 H14 . 0.9300
C15 C16 . 1.406(3)
C15 C17 . 1.433(4)
C16 N1 . 1.356(3)
C16 C20 . 1.438(3)
C17 C18 . 1.333(4)
C17 H17 . 0.9300
C18 C19 . 1.429(4)
C18 H18 . 0.9300
C19 C21 . 1.398(4)
C19 C20 . 1.410(3)
C20 N2 . 1.355(3)
C21 C22 . 1.354(4)
C21 H21 . 0.9300
C22 C23 . 1.402(3)
C22 H22 . 0.9300
C23 N2 . 1.322(3)
C23 H23 . 0.9300
Mn1 O2 . 2.1209(17)
Mn1 O5 2_645 2.1594(16)
Mn1 O2W . 2.1731(17)
Mn1 O1W . 2.2364(19)
Mn1 N2 . 2.2738(18)
Mn1 N1 . 2.303(2)
O5 Mn1 2_655 2.1594(16)
O1W H1WA . 0.835(17)
O1W H1WB . 0.845(17)
O2W H2WA . 0.842(16)
O2W H2WB . 0.828(16)

loop_
_geom_hbond_atom_site_label_D
_geom_hbond_atom_site_label_H
_geom_hbond_atom_site_label_A
_geom_hbond_site_symmetry_A
_geom_hbond_distance_DH
_geom_hbond_distance_HA
_geom_hbond_distance_DA
_geom_hbond_angle_DHA
O2W H2WB O3 3_655 0.828(16) 1.915(17) 2.741(2) 176(3)
O2W H2WA O5 4_565 0.842(16) 1.945(19) 2.764(2) 164(3)
O1W H1WB O4 2_645 0.845(17) 2.08(2) 2.841(3) 150(3)
O1W H1WA O3 3_656 0.835(17) 1.977(17) 2.810(2) 176(3)

loop_
_geom_torsion_atom_site_label_1
_geom_torsion_atom_site_label_2
_geom_torsion_atom_site_label_3
_geom_torsion_atom_site_label_4
_geom_torsion_site_symmetry_1
_geom_torsion_site_symmetry_4
_geom_torsion
O1 C1 C2 C3 . . 178.98(19)
C6 C1 C2 C3 . . -0.4(3)
C1 C2 C3 C4 . . 0.6(3)
C1 C2 C3 C9 . . 179.5(2)
C2 C3 C4 C5 . . 0.3(4)
C9 C3 C4 C5 . . -178.6(2)
C3 C4 C5 C6 . . -1.4(4)
C4 C5 C6 C1 . . 1.7(4)
O1 C1 C6 C5 . . 180.0(2)
C2 C1 C6 C5 . . -0.8(4)
O1 C7 C8 O2 . . 22.3(3)
O1 C7 C8 O3 . . -160.6(2)
C4 C3 C9 C10 . . 169.4(2)
C2 C3 C9 C10 . . -9.5(4)
C3 C9 C10 C11 . . 177.6(2)
C9 C10 C11 O4 . . 15.0(4)
C9 C10 C11 O5 . . -162.8(2)
N1 C12 C13 C14 . . -0.7(5)
C12 C13 C14 C15 . . -0.2(5)
C13 C14 C15 C16 . . 0.6(4)
C13 C14 C15 C17 . . -178.0(3)
C14 C15 C16 N1 . . -0.3(3)
C17 C15 C16 N1 . . 178.4(2)
C14 C15 C16 C20 . . -178.5(2)
C17 C15 C16 C20 . . 0.2(3)
C14 C15 C17 C18 . . 178.2(3)
C16 C15 C17 C18 . . -0.4(4)
C15 C17 C18 C19 . . 0.2(4)
C17 C18 C19 C21 . . -179.2(2)
C17 C18 C19 C20 . . 0.3(4)
C21 C19 C20 N2 . . 0.1(3)
C18 C19 C20 N2 . . -179.5(2)
C21 C19 C20 C16 . . 179.1(2)
C18 C19 C20 C16 . . -0.5(3)
N1 C16 C20 N2 . . 1.0(3)
C15 C16 C20 N2 . . 179.28(19)
N1 C16 C20 C19 . . -178.06(19)
C15 C16 C20 C19 . . 0.2(3)
C20 C19 C21 C22 . . -0.4(3)
C18 C19 C21 C22 . . 179.1(2)
C19 C21 C22 C23 . . 0.6(4)
C21 C22 C23 N2 . . -0.5(4)
C13 C12 N1 C16 . . 1.0(4)
C13 C12 N1 Mn1 . . 179.4(2)
C15 C16 N1 C12 . . -0.5(4)
C20 C16 N1 C12 . . 177.7(2)
C15 C16 N1 Mn1 . . -179.03(17)
C20 C16 N1 Mn1 . . -0.8(2)
O2 Mn1 N1 C12 . . -164.1(3)
O5 Mn1 N1 C12 2_645 . 3.1(2)
O2W Mn1 N1 C12 . . -87.0(2)
O1W Mn1 N1 C12 . . 91.1(2)
N2 Mn1 N1 C12 . . -178.1(3)
O2 Mn1 N1 C16 . . 14.3(4)
O5 Mn1 N1 C16 2_645 . -178.49(16)
O2W Mn1 N1 C16 . . 91.39(16)
O1W Mn1 N1 C16 . . -90.47(16)
N2 Mn1 N1 C16 . . 0.36(15)
C22 C23 N2 C20 . . 0.2(3)
C22 C23 N2 Mn1 . . -177.99(18)
C19 C20 N2 C23 . . 0.1(3)
C16 C20 N2 C23 . . -179.0(2)
C19 C20 N2 Mn1 . . 178.38(15)
C16 C20 N2 Mn1 . . -0.7(2)
O2 Mn1 N2 C23 . . 2.19(19)
O5 Mn1 N2 C23 2_645 . -177.5(2)
O2W Mn1 N2 C23 . . 89.39(18)
O1W Mn1 N2 C23 . . -87.13(19)
N1 Mn1 N2 C23 . . 178.4(2)
O2 Mn1 N2 C20 . . -175.99(15)
O5 Mn1 N2 C20 2_645 . 4.3(3)
O2W Mn1 N2 C20 . . -88.79(15)
O1W Mn1 N2 C20 . . 94.69(15)
N1 Mn1 N2 C20 . . 0.18(14)
C6 C1 O1 C7 . . -7.0(3)
C2 C1 O1 C7 . . 173.64(19)
C8 C7 O1 C1 . . 80.7(3)
O3 C8 O2 Mn1 . . -54.9(4)
C7 C8 O2 Mn1 . . 121.9(3)
O5 Mn1 O2 C8 2_645 . 37.3(3)
O2W Mn1 O2 C8 . . 126.8(3)
O1W Mn1 O2 C8 . . -50.3(3)
N2 Mn1 O2 C8 . . -142.6(3)
N1 Mn1 O2 C8 . . -155.9(3)
O4 C11 O5 Mn1 . 2_655 -9.6(4)
C10 C11 O5 Mn1 . 2_655 168.14(15)
